data_7006702
loop_
_publ_author_name
'Benisvy, Laurent'
'Bill, Eckhard'
'Blake, Alexander J.'
'Collison, David'
'Davies, E. Stephen'
'Garner, C. David'
'McArdle, Graeme'
'McInnes, Eric J. L.'
'McMaster, Jonathan'
'Ross, Stephanie H. K.'
'Wilson, Claire'

_publ_section_title
;
 Phenoxyl radicals: H-bonded and coordinated to Cu(II) and Zn(II).
;
_journal_issue 1
_journal_name_full 'Dalton transactions (Cambridge, England : 2003)'
_journal_page_first 258
_journal_page_last 267
_journal_paper_doi 10.1039/b513221p
_journal_year 2006
_chemical_formula_moiety 'C21 H26 N2 O1 (1/2 H2O)'
_chemical_formula_sum 'C42 H54 N4 O3'
_chemical_formula_weight 662.89
_chemical_name_common BzLH
_chemical_name_systematic
;
?
;
_space_group_IT_number 14
_symmetry_cell_setting monoclinic
_symmetry_space_group_name_Hall '-P 2yn'
_symmetry_space_group_name_H-M 'P 1 21/n 1'
_atom_sites_solution_hydrogens 'OH(phenol)and H2O found by difmap, other geometrically calculated'
_atom_sites_solution_primary direct
_atom_sites_solution_secondary difmap
_audit_creation_method SHELXL-97
_cell_angle_alpha 90.00
_cell_angle_beta 104.79(3)
_cell_angle_gamma 90.00
_cell_formula_units_Z 4
_cell_length_a 12.245(2)
_cell_length_b 16.869(3)
_cell_length_c 19.161(4)
_cell_measurement_reflns_used 3574
_cell_measurement_temperature 150(2)
_cell_measurement_theta_max 26.7
_cell_measurement_theta_min 2.2
_cell_volume 3826.8(13)
_computing_cell_refinement 'Bruker SAINT version 6.02a (Bruker, 2000)'
_computing_data_collection 'Bruker SMART version 5.054 (Bruker, 1998)'
_computing_data_reduction 'Bruker SAINT; Bruker SHELXTL (Bruker, 1997)'
_computing_molecular_graphics SHELXL-97
_computing_publication_material 'SHELXL-97; PLATON (Spek, 2001)'
_computing_structure_refinement 'SHELXL-97 (Sheldrick, 1997)'
_computing_structure_solution 'SHELXS-97 (Sheldrick, 1990)'
_diffrn_ambient_temperature 150(2)
_diffrn_measured_fraction_theta_full 0.985
_diffrn_measured_fraction_theta_max 0.901
_diffrn_measurement_device_type 'Bruker SMART1000 CCD area detector'
_diffrn_measurement_method \w
_diffrn_radiation_monochromator graphite
_diffrn_radiation_source 'fine-focus sealed tube'
_diffrn_radiation_type MoK\a
_diffrn_radiation_wavelength 0.71073
_diffrn_reflns_av_R_equivalents 0.0511
_diffrn_reflns_av_sigmaI/netI 0.0950
_diffrn_reflns_limit_h_max 16
_diffrn_reflns_limit_h_min -15
_diffrn_reflns_limit_k_max 11
_diffrn_reflns_limit_k_min -21
_diffrn_reflns_limit_l_max 23
_diffrn_reflns_limit_l_min -24
_diffrn_reflns_number 23946
_diffrn_reflns_theta_full 27.50
_diffrn_reflns_theta_max 28.68
_diffrn_reflns_theta_min 1.63
_diffrn_standards_interval_time 40
_diffrn_standards_number 0
_exptl_absorpt_coefficient_mu 0.072
_exptl_absorpt_correction_type none
_exptl_crystal_colour colourless
_exptl_crystal_density_diffrn 1.151
_exptl_crystal_density_method 'not measured'
_exptl_crystal_description 'square tablet'
_exptl_crystal_F_000 1432
_exptl_crystal_size_max 0.17
_exptl_crystal_size_mid 0.16
_exptl_crystal_size_min 0.08
_refine_diff_density_max 0.227
_refine_diff_density_min -0.277
_refine_diff_density_rms 0.069
_refine_ls_extinction_method none
_refine_ls_goodness_of_fit_ref 0.848
_refine_ls_hydrogen_treatment
;
OH(phenol) treated as rigid rotating groups,
H2O freely refined, other riding model
;
_refine_ls_matrix_type full
_refine_ls_number_parameters 452
_refine_ls_number_reflns 8886
_refine_ls_number_restraints 3
_refine_ls_restrained_S_all 0.848
_refine_ls_R_factor_all 0.1104
_refine_ls_R_factor_gt 0.0407
_refine_ls_shift/su_max 0.000
_refine_ls_shift/su_mean 0.000
_refine_ls_structure_factor_coef Fsqd
_refine_ls_weighting_details 'calc w=1/[\s^2^(Fo^2^)+(0.0518P)^2^] where P=(Fo^2^+2Fc^2^)/3'
_refine_ls_weighting_scheme calc
_refine_ls_wR_factor_gt 0.0869
_refine_ls_wR_factor_ref 0.1170
_reflns_number_gt 4326
_reflns_number_total 8886
_reflns_threshold_expression >2\s(I)
_cod_data_source_file b513221p.txt
_cod_data_source_block PHBZIM
_cod_original_cell_volume 3826.7(13)
_cod_original_sg_symbol_H-M 'P 21/n'
_cod_database_code 7006702

loop_
_symmetry_equiv_pos_as_xyz
'x, y, z'
'-x+1/2, y+1/2, -z+1/2'
'-x, -y, -z'
'x-1/2, -y-1/2, z-1/2'

loop_
_atom_site_label
_atom_site_type_symbol
_atom_site_fract_x
_atom_site_fract_y
_atom_site_fract_z
_atom_site_U_iso_or_equiv
_atom_site_adp_type
_atom_site_occupancy
_atom_site_symmetry_multiplicity
_atom_site_calc_flag
_atom_site_refinement_flags
_atom_site_disorder_assembly
_atom_site_disorder_group
O1 O 0.42665(11) 0.50876(7) 0.20376(7) 0.0309(3) Uani 1 1 d . . .
H1 H 0.3969 0.4847 0.2326 0.046 Uiso 1 1 calc R . .
C1 C 0.42233(15) 0.54122(10) 0.34703(10) 0.0257(4) Uani 1 1 d . . .
N2 N 0.41258(12) 0.55445(9) 0.41533(8) 0.0280(4) Uani 1 1 d . . .
H2A H 0.4428 0.5940 0.4437 0.034 Uiso 1 1 calc R . .
C3 C 0.34658(15) 0.49454(11) 0.43190(10) 0.0289(4) Uani 1 1 d . . .
C4 C 0.31878(15) 0.44591(11) 0.37070(10) 0.0304(4) Uani 1 1 d . . .
N5 N 0.36745(13) 0.47632(9) 0.31824(8) 0.0299(4) Uani 1 1 d . . .
C6 C 0.30985(16) 0.47896(11) 0.49349(11) 0.0352(5) Uani 1 1 d . . .
H6A H 0.3292 0.5125 0.5346 0.042 Uiso 1 1 calc R . .
C7 C 0.24398(17) 0.41240(12) 0.49178(12) 0.0406(5) Uani 1 1 d . . .
H7A H 0.2167 0.4000 0.5326 0.049 Uiso 1 1 calc R . .
C8 C 0.21618(17) 0.36251(12) 0.43119(12) 0.0427(5) Uani 1 1 d . . .
H8A H 0.1714 0.3168 0.4323 0.051 Uiso 1 1 calc R . .
C9 C 0.25239(16) 0.37821(12) 0.36991(11) 0.0385(5) Uani 1 1 d . . .
H9A H 0.2330 0.3444 0.3289 0.046 Uiso 1 1 calc R . .
C10 C 0.48145(15) 0.59322(10) 0.30795(10) 0.0250(4) Uani 1 1 d . . .
C11 C 0.47630(14) 0.57683(10) 0.23537(10) 0.0254(4) Uani 1 1 d . . .
C12 C 0.52494(15) 0.62897(11) 0.19436(10) 0.0277(4) Uani 1 1 d . . .
C13 C 0.58112(15) 0.69480(11) 0.23005(10) 0.0293(4) Uani 1 1 d . . .
H13B H 0.6150 0.7303 0.2033 0.035 Uiso 1 1 calc R . .
C14 C 0.59098(15) 0.71205(10) 0.30292(10) 0.0278(4) Uani 1 1 d . . .
C15 C 0.53987(15) 0.66044(10) 0.34095(10) 0.0271(4) Uani 1 1 d . . .
H15B H 0.5444 0.6707 0.3904 0.032 Uiso 1 1 calc R . .
C16 C 0.51567(16) 0.61325(11) 0.11382(10) 0.0334(5) Uani 1 1 d . . .
C17 C 0.57615(17) 0.53559(13) 0.10452(11) 0.0436(5) Uani 1 1 d . . .
H17D H 0.5696 0.5264 0.0531 0.065 Uiso 1 1 calc R . .
H17E H 0.5413 0.4914 0.1242 0.065 Uiso 1 1 calc R . .
H17F H 0.6561 0.5395 0.1304 0.065 Uiso 1 1 calc R . .
C18 C 0.39106(17) 0.60845(13) 0.07146(11) 0.0435(5) Uani 1 1 d . . .
H18D H 0.3864 0.5984 0.0204 0.065 Uiso 1 1 calc R . .
H18E H 0.3533 0.6586 0.0762 0.065 Uiso 1 1 calc R . .
H18F H 0.3540 0.5652 0.0907 0.065 Uiso 1 1 calc R . .
C19 C 0.5707(2) 0.67995(14) 0.08073(11) 0.0538(6) Uani 1 1 d . . .
H19D H 0.5636 0.6685 0.0296 0.081 Uiso 1 1 calc R . .
H19E H 0.6508 0.6838 0.1062 0.081 Uiso 1 1 calc R . .
H19F H 0.5329 0.7302 0.0851 0.081 Uiso 1 1 calc R . .
C20 C 0.65714(17) 0.78578(11) 0.33687(10) 0.0341(5) Uani 1 1 d . . .
C21 C 0.6127(2) 0.85850(12) 0.29104(12) 0.0580(7) Uani 1 1 d . . .
H21D H 0.6551 0.9055 0.3128 0.087 Uiso 1 1 calc R . .
H21E H 0.5325 0.8658 0.2887 0.087 Uiso 1 1 calc R . .
H21F H 0.6222 0.8509 0.2422 0.087 Uiso 1 1 calc R . .
C22 C 0.64533(17) 0.80181(12) 0.41325(10) 0.0386(5) Uani 1 1 d . . .
H22D H 0.6888 0.8492 0.4327 0.058 Uiso 1 1 calc R . .
H22E H 0.6741 0.7562 0.4442 0.058 Uiso 1 1 calc R . .
H22F H 0.5656 0.8102 0.4117 0.058 Uiso 1 1 calc R . .
C23 C 0.78234(18) 0.77314(14) 0.34082(14) 0.0589(7) Uani 1 1 d . . .
H23D H 0.8254 0.8199 0.3624 0.088 Uiso 1 1 calc R . .
H23E H 0.7918 0.7650 0.2921 0.088 Uiso 1 1 calc R . .
H23F H 0.8099 0.7264 0.3705 0.088 Uiso 1 1 calc R . .
O1A O 0.63368(10) 0.22956(7) 0.40846(6) 0.0312(3) Uani 1 1 d . . .
H1A H 0.6847 0.2637 0.4121 0.047 Uiso 1 1 calc R . .
C1A C 0.64906(15) 0.36292(10) 0.32282(9) 0.0248(4) Uani 1 1 d . . .
N2A N 0.65059(12) 0.43391(8) 0.28967(8) 0.0273(4) Uani 1 1 d . . .
H2AA H 0.5965 0.4531 0.2543 0.033 Uiso 1 1 calc R . .
C3A C 0.75232(15) 0.47078(11) 0.32133(9) 0.0258(4) Uani 1 1 d . . .
C4A C 0.80952(15) 0.41743(11) 0.37466(10) 0.0270(4) Uani 1 1 d . . .
N5A N 0.74233(12) 0.35099(9) 0.37521(8) 0.0277(4) Uani 1 1 d . . .
C6A C 0.79970(15) 0.54174(11) 0.30720(10) 0.0317(5) Uani 1 1 d . . .
H6AA H 0.7593 0.5780 0.2721 0.038 Uiso 1 1 calc R . .
C7A C 0.90870(16) 0.55692(12) 0.34687(11) 0.0354(5) Uani 1 1 d . . .
H7AA H 0.9449 0.6044 0.3382 0.042 Uiso 1 1 calc R . .
C8A C 0.96699(16) 0.50399(12) 0.39945(11) 0.0365(5) Uani 1 1 d . . .
H8AA H 1.0420 0.5163 0.4255 0.044 Uiso 1 1 calc R . .
C9A C 0.91868(15) 0.43441(12) 0.41458(10) 0.0331(5) Uani 1 1 d . . .
H9AA H 0.9586 0.3993 0.4510 0.040 Uiso 1 1 calc R . .
C10A C 0.55950(14) 0.30425(10) 0.30014(9) 0.0254(4) Uani 1 1 d . . .
C11A C 0.55665(15) 0.23710(11) 0.34239(9) 0.0260(4) Uani 1 1 d . . .
C12A C 0.47444(15) 0.17732(11) 0.31911(10) 0.0279(4) Uani 1 1 d . . .
C13A C 0.39794(15) 0.18950(11) 0.25288(10) 0.0310(5) Uani 1 1 d . . .
H13A H 0.3417 0.1502 0.2362 0.037 Uiso 1 1 calc R . .
C14A C 0.39791(15) 0.25610(11) 0.20868(10) 0.0285(4) Uani 1 1 d . . .
C15A C 0.47992(14) 0.31246(11) 0.23341(9) 0.0264(4) Uani 1 1 d . . .
H15A H 0.4827 0.3579 0.2047 0.032 Uiso 1 1 calc R . .
C16A C 0.47256(16) 0.10172(11) 0.36416(10) 0.0336(5) Uani 1 1 d . . .
C17A C 0.44986(18) 0.12280(12) 0.43702(11) 0.0436(6) Uani 1 1 d . . .
H17A H 0.4489 0.0743 0.4649 0.065 Uiso 1 1 calc R . .
H17B H 0.3766 0.1495 0.4289 0.065 Uiso 1 1 calc R . .
H17C H 0.5095 0.1581 0.4638 0.065 Uiso 1 1 calc R . .
C18A C 0.58606(17) 0.05782(12) 0.37649(12) 0.0444(6) Uani 1 1 d . . .
H18A H 0.5842 0.0099 0.4051 0.067 Uiso 1 1 calc R . .
H18B H 0.6472 0.0925 0.4024 0.067 Uiso 1 1 calc R . .
H18C H 0.5991 0.0430 0.3298 0.067 Uiso 1 1 calc R . .
C19A C 0.37939(19) 0.04449(13) 0.32515(12) 0.0515(6) Uani 1 1 d . . .
H19A H 0.3802 -0.0028 0.3549 0.077 Uiso 1 1 calc R . .
H19B H 0.3928 0.0291 0.2787 0.077 Uiso 1 1 calc R . .
H19C H 0.3058 0.0707 0.3169 0.077 Uiso 1 1 calc R . .
C20A C 0.31052(16) 0.26318(11) 0.13580(10) 0.0330(5) Uani 1 1 d . . .
C21A C 0.19213(16) 0.26430(14) 0.14825(12) 0.0490(6) Uani 1 1 d . . .
H21A H 0.1851 0.3098 0.1786 0.073 Uiso 1 1 calc R . .
H21B H 0.1795 0.2152 0.1724 0.073 Uiso 1 1 calc R . .
H21C H 0.1359 0.2686 0.1017 0.073 Uiso 1 1 calc R . .
C22A C 0.32528(18) 0.33897(12) 0.09538(11) 0.0437(6) Uani 1 1 d . . .
H22A H 0.3183 0.3852 0.1249 0.066 Uiso 1 1 calc R . .
H22B H 0.2669 0.3413 0.0496 0.066 Uiso 1 1 calc R . .
H22C H 0.4001 0.3390 0.0856 0.066 Uiso 1 1 calc R . .
C23A C 0.32192(19) 0.19158(13) 0.08796(11) 0.0498(6) Uani 1 1 d . . .
H23A H 0.2660 0.1961 0.0413 0.075 Uiso 1 1 calc R . .
H23B H 0.3089 0.1424 0.1119 0.075 Uiso 1 1 calc R . .
H23C H 0.3980 0.1908 0.0803 0.075 Uiso 1 1 calc R . .
O1S O 0.49523(14) 0.67227(9) 0.51659(8) 0.0418(4) Uani 1 1 d D . .
H1S H 0.4595(17) 0.7058(13) 0.5348(13) 0.097(11) Uiso 1 1 d D . .
H2S H 0.5587(11) 0.6683(15) 0.5449(12) 0.091(11) Uiso 1 1 d D . .

loop_
_atom_site_aniso_label
_atom_site_aniso_U_11
_atom_site_aniso_U_22
_atom_site_aniso_U_33
_atom_site_aniso_U_23
_atom_site_aniso_U_13
_atom_site_aniso_U_12
O1 0.0372(8) 0.0267(8) 0.0298(7) -0.0034(6) 0.0103(6) -0.0045(6)
C1 0.0279(10) 0.0219(10) 0.0273(10) 0.0003(8) 0.0072(8) 0.0023(8)
N2 0.0325(9) 0.0241(9) 0.0292(9) -0.0012(7) 0.0115(7) -0.0025(7)
C3 0.0300(11) 0.0253(11) 0.0334(11) 0.0048(8) 0.0117(9) 0.0030(8)
C4 0.0287(11) 0.0285(11) 0.0338(11) 0.0053(9) 0.0073(9) 0.0008(9)
N5 0.0332(9) 0.0262(9) 0.0304(9) 0.0008(7) 0.0083(7) -0.0020(7)
C6 0.0379(12) 0.0335(12) 0.0382(12) 0.0055(9) 0.0169(10) 0.0056(9)
C7 0.0372(12) 0.0431(14) 0.0466(14) 0.0139(11) 0.0199(11) 0.0034(10)
C8 0.0387(13) 0.0348(13) 0.0551(15) 0.0110(11) 0.0133(11) -0.0045(10)
C9 0.0405(12) 0.0327(12) 0.0413(13) 0.0035(9) 0.0088(10) -0.0069(9)
C10 0.0257(10) 0.0225(10) 0.0278(10) 0.0008(8) 0.0091(8) 0.0020(8)
C11 0.0260(10) 0.0211(10) 0.0283(10) -0.0014(8) 0.0054(8) 0.0030(8)
C12 0.0295(10) 0.0287(11) 0.0266(10) 0.0002(8) 0.0100(9) 0.0033(8)
C13 0.0337(11) 0.0265(11) 0.0315(11) 0.0011(8) 0.0153(9) -0.0008(8)
C14 0.0323(11) 0.0236(10) 0.0295(11) -0.0012(8) 0.0117(9) 0.0008(8)
C15 0.0313(11) 0.0256(11) 0.0260(10) -0.0012(8) 0.0104(9) 0.0019(8)
C16 0.0382(12) 0.0377(12) 0.0261(11) -0.0028(9) 0.0112(9) -0.0032(9)
C17 0.0431(13) 0.0564(15) 0.0338(12) -0.0125(10) 0.0142(10) 0.0007(11)
C18 0.0470(14) 0.0496(14) 0.0310(12) 0.0023(10) 0.0044(10) 0.0027(11)
C19 0.0747(17) 0.0614(16) 0.0322(13) -0.0033(11) 0.0264(12) -0.0215(13)
C20 0.0436(12) 0.0287(12) 0.0344(12) -0.0044(9) 0.0178(10) -0.0090(9)
C21 0.107(2) 0.0283(13) 0.0432(14) -0.0027(10) 0.0281(14) -0.0116(12)
C22 0.0492(13) 0.0360(13) 0.0336(12) -0.0081(9) 0.0158(10) -0.0117(10)
C23 0.0512(15) 0.0558(16) 0.0791(19) -0.0318(13) 0.0342(14) -0.0268(12)
O1A 0.0323(8) 0.0312(8) 0.0282(7) 0.0005(6) 0.0042(6) -0.0025(6)
C1A 0.0273(10) 0.0244(10) 0.0229(10) -0.0017(8) 0.0068(8) 0.0008(8)
N2A 0.0253(8) 0.0277(9) 0.0261(9) -0.0012(7) 0.0013(7) -0.0005(7)
C3A 0.0238(10) 0.0269(11) 0.0264(10) -0.0059(8) 0.0057(8) -0.0015(8)
C4A 0.0264(10) 0.0295(11) 0.0252(10) -0.0040(8) 0.0069(8) -0.0001(8)
N5A 0.0275(9) 0.0285(9) 0.0251(9) -0.0026(7) 0.0033(7) -0.0022(7)
C6A 0.0323(11) 0.0302(11) 0.0319(11) -0.0021(9) 0.0070(9) -0.0005(9)
C7A 0.0335(12) 0.0337(12) 0.0391(12) -0.0037(9) 0.0095(10) -0.0077(9)
C8A 0.0271(11) 0.0429(13) 0.0362(12) -0.0063(10) 0.0021(9) -0.0052(9)
C9A 0.0303(11) 0.0376(12) 0.0288(11) -0.0016(9) 0.0026(9) 0.0001(9)
C10A 0.0251(10) 0.0255(11) 0.0265(10) -0.0050(8) 0.0083(8) -0.0008(8)
C11A 0.0264(10) 0.0285(11) 0.0231(10) -0.0035(8) 0.0065(8) 0.0030(8)
C12A 0.0317(11) 0.0255(11) 0.0283(11) -0.0032(8) 0.0110(9) -0.0001(8)
C13A 0.0303(11) 0.0299(11) 0.0335(12) -0.0071(9) 0.0096(9) -0.0060(8)
C14A 0.0268(10) 0.0313(11) 0.0278(11) -0.0058(8) 0.0076(8) -0.0012(8)
C15A 0.0272(10) 0.0263(11) 0.0259(10) -0.0016(8) 0.0072(8) 0.0015(8)
C16A 0.0411(12) 0.0275(11) 0.0332(12) -0.0005(9) 0.0115(10) -0.0053(9)
C17A 0.0558(14) 0.0404(14) 0.0403(13) 0.0019(10) 0.0226(11) -0.0051(10)
C18A 0.0573(15) 0.0296(13) 0.0491(14) 0.0027(10) 0.0188(12) 0.0063(10)
C19A 0.0625(16) 0.0394(14) 0.0504(14) 0.0036(11) 0.0101(12) -0.0197(11)
C20A 0.0300(11) 0.0345(12) 0.0321(11) -0.0052(9) 0.0036(9) -0.0044(9)
C21A 0.0324(12) 0.0646(16) 0.0460(14) 0.0042(11) 0.0029(11) -0.0023(11)
C22A 0.0434(13) 0.0494(15) 0.0327(12) 0.0014(10) -0.0009(10) -0.0065(10)
C23A 0.0538(15) 0.0509(15) 0.0352(13) -0.0119(11) -0.0058(11) 0.0032(11)
O1S 0.0422(10) 0.0436(10) 0.0374(9) -0.0103(7) 0.0059(8) 0.0090(7)

loop_
_atom_type_symbol
_atom_type_description
_atom_type_scat_dispersion_real
_atom_type_scat_dispersion_imag
_atom_type_scat_source
C C 0.0033 0.0016 'International Tables Vol C Tables 4.2.6.8 and 6.1.1.4'
H H 0.0000 0.0000 'International Tables Vol C Tables 4.2.6.8 and 6.1.1.4'
N N 0.0061 0.0033 'International Tables Vol C Tables 4.2.6.8 and 6.1.1.4'
O O 0.0106 0.0060 'International Tables Vol C Tables 4.2.6.8 and 6.1.1.4'

loop_
_geom_angle_atom_site_label_1
_geom_angle_atom_site_label_2
_geom_angle_atom_site_label_3
_geom_angle
_geom_angle_site_symmetry_1
_geom_angle_site_symmetry_3
_geom_angle_publ_flag
C11 O1 H1 109.5 . . ?
N5 C1 N2 112.00(15) . . ?
N5 C1 C10 123.14(16) . . ?
N2 C1 C10 124.80(16) . . ?
C1 N2 C3 107.52(15) . . ?
C1 N2 H2A 126.2 . . ?
C3 N2 H2A 126.2 . . ?
N2 C3 C6 131.94(18) . . ?
N2 C3 C4 105.52(16) . . ?
C6 C3 C4 122.53(18) . . ?
N5 C4 C9 130.38(18) . . ?
N5 C4 C3 109.38(16) . . ?
C9 C4 C3 120.23(18) . . ?
C1 N5 C4 105.58(15) . . ?
C7 C6 C3 116.60(19) . . ?
C7 C6 H6A 121.7 . . ?
C3 C6 H6A 121.7 . . ?
C6 C7 C8 121.68(19) . . ?
C6 C7 H7A 119.2 . . ?
C8 C7 H7A 119.2 . . ?
C9 C8 C7 121.67(19) . . ?
C9 C8 H8A 119.2 . . ?
C7 C8 H8A 119.2 . . ?
C8 C9 C4 117.3(2) . . ?
C8 C9 H9A 121.4 . . ?
C4 C9 H9A 121.4 . . ?
C15 C10 C11 119.65(16) . . ?
C15 C10 C1 121.16(16) . . ?
C11 C10 C1 119.16(16) . . ?
O1 C11 C10 120.47(16) . . ?
O1 C11 C12 118.76(16) . . ?
C10 C11 C12 120.75(16) . . ?
C13 C12 C11 116.80(17) . . ?
C13 C12 C16 122.04(16) . . ?
C11 C12 C16 121.16(16) . . ?
C12 C13 C14 124.19(17) . . ?
C12 C13 H13B 117.9 . . ?
C14 C13 H13B 117.9 . . ?
C15 C14 C13 117.30(17) . . ?
C15 C14 C20 123.20(16) . . ?
C13 C14 C20 119.50(16) . . ?
C14 C15 C10 121.26(17) . . ?
C14 C15 H15B 119.4 . . ?
C10 C15 H15B 119.4 . . ?
C19 C16 C18 107.64(17) . . ?
C19 C16 C17 107.62(17) . . ?
C18 C16 C17 109.67(16) . . ?
C19 C16 C12 111.15(16) . . ?
C18 C16 C12 110.32(15) . . ?
C17 C16 C12 110.37(16) . . ?
C16 C17 H17D 109.5 . . ?
C16 C17 H17E 109.5 . . ?
H17D C17 H17E 109.5 . . ?
C16 C17 H17F 109.5 . . ?
H17D C17 H17F 109.5 . . ?
H17E C17 H17F 109.5 . . ?
C16 C18 H18D 109.5 . . ?
C16 C18 H18E 109.5 . . ?
H18D C18 H18E 109.5 . . ?
C16 C18 H18F 109.5 . . ?
H18D C18 H18F 109.5 . . ?
H18E C18 H18F 109.5 . . ?
C16 C19 H19D 109.5 . . ?
C16 C19 H19E 109.5 . . ?
H19D C19 H19E 109.5 . . ?
C16 C19 H19F 109.5 . . ?
H19D C19 H19F 109.5 . . ?
H19E C19 H19F 109.5 . . ?
C21 C20 C23 110.23(18) . . ?
C21 C20 C22 107.54(16) . . ?
C23 C20 C22 108.37(18) . . ?
C21 C20 C14 109.61(17) . . ?
C23 C20 C14 108.77(16) . . ?
C22 C20 C14 112.31(15) . . ?
C20 C21 H21D 109.5 . . ?
C20 C21 H21E 109.5 . . ?
H21D C21 H21E 109.5 . . ?
C20 C21 H21F 109.5 . . ?
H21D C21 H21F 109.5 . . ?
H21E C21 H21F 109.5 . . ?
C20 C22 H22D 109.5 . . ?
C20 C22 H22E 109.5 . . ?
H22D C22 H22E 109.5 . . ?
C20 C22 H22F 109.5 . . ?
H22D C22 H22F 109.5 . . ?
H22E C22 H22F 109.5 . . ?
C20 C23 H23D 109.5 . . ?
C20 C23 H23E 109.5 . . ?
H23D C23 H23E 109.5 . . ?
C20 C23 H23F 109.5 . . ?
H23D C23 H23F 109.5 . . ?
H23E C23 H23F 109.5 . . ?
C11A O1A H1A 109.5 . . ?
N5A C1A N2A 112.02(15) . . ?
N5A C1A C10A 123.91(16) . . ?
N2A C1A C10A 123.93(16) . . ?
C1A N2A C3A 108.01(15) . . ?
C1A N2A H2AA 126.0 . . ?
C3A N2A H2AA 126.0 . . ?
N2A C3A C6A 132.53(17) . . ?
N2A C3A C4A 104.84(16) . . ?
C6A C3A C4A 122.58(17) . . ?
C9A C4A N5A 130.47(17) . . ?
C9A C4A C3A 119.90(17) . . ?
N5A C4A C3A 109.57(15) . . ?
C1A N5A C4A 105.54(14) . . ?
C7A C6A C3A 116.51(18) . . ?
C7A C6A H6AA 121.7 . . ?
C3A C6A H6AA 121.7 . . ?
C6A C7A C8A 121.48(18) . . ?
C6A C7A H7AA 119.3 . . ?
C8A C7A H7AA 119.3 . . ?
C9A C8A C7A 121.87(18) . . ?
C9A C8A H8AA 119.1 . . ?
C7A C8A H8AA 119.1 . . ?
C8A C9A C4A 117.64(18) . . ?
C8A C9A H9AA 121.2 . . ?
C4A C9A H9AA 121.2 . . ?
C11A C10A C15A 119.58(16) . . ?
C11A C10A C1A 120.36(16) . . ?
C15A C10A C1A 119.93(16) . . ?
O1A C11A C10A 119.63(16) . . ?
O1A C11A C12A 119.28(16) . . ?
C10A C11A C12A 121.08(17) . . ?
C13A C12A C11A 116.30(17) . . ?
C13A C12A C16A 122.09(17) . . ?
C11A C12A C16A 121.59(17) . . ?
C12A C13A C14A 124.44(17) . . ?
C12A C13A H13A 117.8 . . ?
C14A C13A H13A 117.8 . . ?
C15A C14A C13A 117.15(17) . . ?
C15A C14A C20A 122.58(17) . . ?
C13A C14A C20A 120.25(16) . . ?
C14A C15A C10A 121.44(17) . . ?
C14A C15A H15A 119.3 . . ?
C10A C15A H15A 119.3 . . ?
C17A C16A C19A 107.72(16) . . ?
C17A C16A C18A 109.78(17) . . ?
C19A C16A C18A 107.57(17) . . ?
C17A C16A C12A 110.47(16) . . ?
C19A C16A C12A 111.26(17) . . ?
C18A C16A C12A 109.98(16) . . ?
C16A C17A H17A 109.5 . . ?
C16A C17A H17B 109.5 . . ?
H17A C17A H17B 109.5 . . ?
C16A C17A H17C 109.5 . . ?
H17A C17A H17C 109.5 . . ?
H17B C17A H17C 109.5 . . ?
C16A C18A H18A 109.5 . . ?
C16A C18A H18B 109.5 . . ?
H18A C18A H18B 109.5 . . ?
C16A C18A H18C 109.5 . . ?
H18A C18A H18C 109.5 . . ?
H18B C18A H18C 109.5 . . ?
C16A C19A H19A 109.5 . . ?
C16A C19A H19B 109.5 . . ?
H19A C19A H19B 109.5 . . ?
C16A C19A H19C 109.5 . . ?
H19A C19A H19C 109.5 . . ?
H19B C19A H19C 109.5 . . ?
C21A C20A C22A 107.95(17) . . ?
C21A C20A C14A 109.17(16) . . ?
C22A C20A C14A 112.43(15) . . ?
C21A C20A C23A 109.61(17) . . ?
C22A C20A C23A 108.24(17) . . ?
C14A C20A C23A 109.41(16) . . ?
C20A C21A H21A 109.5 . . ?
C20A C21A H21B 109.5 . . ?
H21A C21A H21B 109.5 . . ?
C20A C21A H21C 109.5 . . ?
H21A C21A H21C 109.5 . . ?
H21B C21A H21C 109.5 . . ?
C20A C22A H22A 109.5 . . ?
C20A C22A H22B 109.5 . . ?
H22A C22A H22B 109.5 . . ?
C20A C22A H22C 109.5 . . ?
H22A C22A H22C 109.5 . . ?
H22B C22A H22C 109.5 . . ?
C20A C23A H23A 109.5 . . ?
C20A C23A H23B 109.5 . . ?
H23A C23A H23B 109.5 . . ?
C20A C23A H23C 109.5 . . ?
H23A C23A H23C 109.5 . . ?
H23B C23A H23C 109.5 . . ?
H1S O1S H2S 106.3(14) . . ?

loop_
_geom_bond_atom_site_label_1
_geom_bond_atom_site_label_2
_geom_bond_distance
_geom_bond_site_symmetry_2
_geom_bond_publ_flag
O1 C11 1.366(2) . ?
O1 H1 0.8400 . ?
C1 N5 1.328(2) . ?
C1 N2 1.363(2) . ?
C1 C10 1.460(2) . ?
N2 C3 1.381(2) . ?
N2 H2A 0.8800 . ?
C3 C6 1.391(3) . ?
C3 C4 1.400(3) . ?
C4 N5 1.391(2) . ?
C4 C9 1.400(3) . ?
C6 C7 1.378(3) . ?
C6 H6A 0.9500 . ?
C7 C8 1.404(3) . ?
C7 H7A 0.9500 . ?
C8 C9 1.382(3) . ?
C8 H8A 0.9500 . ?
C9 H9A 0.9500 . ?
C10 C15 1.402(2) . ?
C10 C11 1.403(2) . ?
C11 C12 1.409(2) . ?
C12 C13 1.391(2) . ?
C12 C16 1.541(3) . ?
C13 C14 1.401(2) . ?
C13 H13B 0.9500 . ?
C14 C15 1.383(2) . ?
C14 C20 1.535(3) . ?
C15 H15B 0.9500 . ?
C16 C19 1.530(3) . ?
C16 C18 1.537(3) . ?
C16 C17 1.537(3) . ?
C17 H17D 0.9800 . ?
C17 H17E 0.9800 . ?
C17 H17F 0.9800 . ?
C18 H18D 0.9800 . ?
C18 H18E 0.9800 . ?
C18 H18F 0.9800 . ?
C19 H19D 0.9800 . ?
C19 H19E 0.9800 . ?
C19 H19F 0.9800 . ?
C20 C21 1.526(3) . ?
C20 C23 1.530(3) . ?
C20 C22 1.531(3) . ?
C21 H21D 0.9800 . ?
C21 H21E 0.9800 . ?
C21 H21F 0.9800 . ?
C22 H22D 0.9800 . ?
C22 H22E 0.9800 . ?
C22 H22F 0.9800 . ?
C23 H23D 0.9800 . ?
C23 H23E 0.9800 . ?
C23 H23F 0.9800 . ?
O1A C11A 1.378(2) . ?
O1A H1A 0.8400 . ?
C1A N5A 1.329(2) . ?
C1A N2A 1.358(2) . ?
C1A C10A 1.459(2) . ?
N2A C3A 1.386(2) . ?
N2A H2AA 0.8800 . ?
C3A C6A 1.387(2) . ?
C3A C4A 1.407(2) . ?
C4A C9A 1.390(2) . ?
C4A N5A 1.392(2) . ?
C6A C7A 1.381(2) . ?
C6A H6AA 0.9500 . ?
C7A C8A 1.398(3) . ?
C7A H7AA 0.9500 . ?
C8A C9A 1.378(3) . ?
C8A H8AA 0.9500 . ?
C9A H9AA 0.9500 . ?
C10A C11A 1.398(2) . ?
C10A C15A 1.403(2) . ?
C11A C12A 1.414(2) . ?
C12A C13A 1.387(3) . ?
C12A C16A 1.543(3) . ?
C13A C14A 1.407(3) . ?
C13A H13A 0.9500 . ?
C14A C15A 1.376(2) . ?
C14A C20A 1.532(3) . ?
C15A H15A 0.9500 . ?
C16A C17A 1.533(3) . ?
C16A C19A 1.535(3) . ?
C16A C18A 1.539(3) . ?
C17A H17A 0.9800 . ?
C17A H17B 0.9800 . ?
C17A H17C 0.9800 . ?
C18A H18A 0.9800 . ?
C18A H18B 0.9800 . ?
C18A H18C 0.9800 . ?
C19A H19A 0.9800 . ?
C19A H19B 0.9800 . ?
C19A H19C 0.9800 . ?
C20A C21A 1.528(3) . ?
C20A C22A 1.529(3) . ?
C20A C23A 1.544(3) . ?
C21A H21A 0.9800 . ?
C21A H21B 0.9800 . ?
C21A H21C 0.9800 . ?
C22A H22A 0.9800 . ?
C22A H22B 0.9800 . ?
C22A H22C 0.9800 . ?
C23A H23A 0.9800 . ?
C23A H23B 0.9800 . ?
C23A H23C 0.9800 . ?
O1S H1S 0.84(2) . ?
O1S H2S 0.83(2) . ?

loop_
_geom_hbond_atom_site_label_D
_geom_hbond_atom_site_label_H
_geom_hbond_atom_site_label_A
_geom_hbond_distance_DH
_geom_hbond_distance_HA
_geom_hbond_distance_DA
_geom_hbond_angle_DHA
_geom_hbond_site_symmetry_A
O1 H1 N5 0.84 1.77 2.539(2) 150.7 .
O1A H1A N5A 0.84 1.85 2.6087(19) 149.6 .
N2 H2A O1S 0.88 1.91 2.781(2) 170.2 .
N2A H2AA O1 0.88 2.26 3.085(2) 155.8 .
O1S H1S O1A 0.84(2) 2.075(11) 2.908(2) 169(3) 3_666

loop_
_cod_related_entry_id
_cod_related_entry_database
_cod_related_entry_code
1 ChemSpider 30652700
